data_7039069
loop_
_publ_author_name
'Haiges, Ralf'
'Baxter, Amanda F.'
'Goetz, Nadine R.'
'Axhausen, Joachim A.'
'Soltner, Theresa'
'Kornath, Andreas'
'Christe, Karl O.'

_publ_section_title
;
 Protonation of nitriles: isolation and characterization of alkyl- and
 arylnitrilium ions.
;
_journal_issue 20
_journal_name_full 'Dalton transactions (Cambridge, England : 2003)'
_journal_page_first 8494
_journal_page_last 8499
_journal_paper_doi 10.1039/c6dt01301e
_journal_volume 45
_journal_year 2016
_chemical_formula_moiety 'As F6, C4 H8 N'
_chemical_formula_sum 'C4 H8 As F6 N'
_chemical_formula_weight 259.03
_chemical_name_common PrCNHAsF6
_space_group_crystal_system triclinic
_space_group_IT_number 2
_space_group_name_Hall '-P 1'
_space_group_name_H-M_alt 'P -1'
_symmetry_space_group_name_Hall '-P 1'
_symmetry_space_group_name_H-M 'P -1'
_atom_sites_solution_hydrogens mixed
_audit_creation_method SHELXL-2014/7
_audit_update_record
;
2016-03-21 deposited with the CCDC.
2016-04-18 downloaded from the CCDC.
;
_cell_angle_alpha 94.120(4)
_cell_angle_beta 105.177(4)
_cell_angle_gamma 94.836(4)
_cell_formula_units_Z 2
_cell_length_a 6.0657(3)
_cell_length_b 8.0332(4)
_cell_length_c 8.9481(5)
_cell_measurement_reflns_used 6338
_cell_measurement_temperature 100(2)
_cell_measurement_theta_max 68.0236
_cell_measurement_theta_min 5.1502
_cell_volume 417.30(4)
_computing_cell_refinement 'APEX2 v2014.11-0 (Bruker AXS, 2014)'
_computing_data_collection 'Bruker Instrument Service v2012.12.0.3 (Bruker AXS, 2012'
_computing_data_reduction 'SAINT V8.34A (Bruker AXS, 2013)'
_computing_publication_material 'SHELXL-2014/7 (Sheldrick, 2014)'
_computing_structure_refinement 'SHELXL-2014/7 (Sheldrick, 2014)'
_computing_structure_solution 'SHELXTL XT 2014/4 (Bruker AXS, 2014)'
_diffrn_ambient_temperature 100(2)
_diffrn_detector_area_resol_mean 8.3333
_diffrn_measured_fraction_theta_full 0.976
_diffrn_measured_fraction_theta_max 0.974
_diffrn_measurement_device_type 'Bruker APEX II CCD'
_diffrn_measurement_method 'omega- and phi-scans'
_diffrn_radiation_type CuK\a
_diffrn_radiation_wavelength 1.54178
_diffrn_reflns_av_unetI/netI 0.0577
_diffrn_reflns_Laue_measured_fraction_full 0.976
_diffrn_reflns_Laue_measured_fraction_max 0.974
_diffrn_reflns_limit_h_max 7
_diffrn_reflns_limit_h_min -7
_diffrn_reflns_limit_k_max 9
_diffrn_reflns_limit_k_min -9
_diffrn_reflns_limit_l_max 10
_diffrn_reflns_limit_l_min 0
_diffrn_reflns_number 1473
_diffrn_reflns_point_group_measured_fraction_full 0.976
_diffrn_reflns_point_group_measured_fraction_max 0.974
_diffrn_reflns_theta_full 67.679
_diffrn_reflns_theta_max 68.312
_diffrn_reflns_theta_min 5.146
_diffrn_source 'IuS microsource'
_exptl_absorpt_coefficient_mu 6.142
_exptl_absorpt_correction_T_max 0.95
_exptl_absorpt_correction_T_min 0.53
_exptl_absorpt_correction_type multi-scan
_exptl_absorpt_process_details 'SADABS 2014/5 (Bruker AXS)'
_exptl_crystal_colour 'clear colourless'
_exptl_crystal_density_diffrn 2.061
_exptl_crystal_density_method 'not measured'
_exptl_crystal_description needle
_exptl_crystal_F_000 252
_exptl_crystal_recrystallization_method 'Re-crystallisation from solvent'
_exptl_crystal_size_max 0.105
_exptl_crystal_size_mid 0.010
_exptl_crystal_size_min 0.009
_refine_diff_density_max 0.977
_refine_diff_density_min -1.120
_refine_diff_density_rms 0.199
_refine_ls_extinction_method none
_refine_ls_goodness_of_fit_ref 1.063
_refine_ls_hydrogen_treatment mixed
_refine_ls_matrix_type full
_refine_ls_number_parameters 114
_refine_ls_number_reflns 1473
_refine_ls_number_restraints 0
_refine_ls_restrained_S_all 1.063
_refine_ls_R_factor_all 0.0704
_refine_ls_R_factor_gt 0.0600
_refine_ls_shift/su_max 0.000
_refine_ls_shift/su_mean 0.000
_refine_ls_structure_factor_coef Fsqd
_refine_ls_weighting_details 'w=1/[\s^2^(Fo^2^)+(0.0870P)^2^+2.2221P] where P=(Fo^2^+2Fc^2^)/3'
_refine_ls_weighting_scheme calc
_refine_ls_wR_factor_gt 0.1512
_refine_ls_wR_factor_ref 0.1601
_reflns_Friedel_coverage 0.000
_reflns_number_gt 1284
_reflns_number_total 1473
_reflns_threshold_expression 'I > 2\s(I)'
_cod_data_source_file c6dt01301e2.cif
_cod_data_source_block C4H8AsF6N
_cod_depositor_comments 'Adding full bibliography for 7039066--7039073.cif.'
_cod_database_code 7039069
_shelx_shelxl_version_number 2014/7
_shelx_space_group_comment
;
The symmetry employed for this shelxl refinement is uniquely defined
by the following loop, which should always be used as a source of
symmetry information in preference to the above space-group names.
They are only intended as comments.
;
_shelx_estimated_absorpt_t_min 0.565
_shelx_estimated_absorpt_t_max 0.947
_solvent_exptl_crystal_recrystallization_method HF

loop_
_space_group_symop_operation_xyz
'x, y, z'
'-x, -y, -z'

loop_
_atom_site_label
_atom_site_type_symbol
_atom_site_fract_x
_atom_site_fract_y
_atom_site_fract_z
_atom_site_U_iso_or_equiv
_atom_site_adp_type
_atom_site_occupancy
_atom_site_site_symmetry_order
_atom_site_calc_flag
_atom_site_refinement_flags_posn
_atom_site_refinement_flags_adp
C1 C 0.5049(13) 0.7106(9) 0.3176(8) 0.0201(16) Uani 1 1 d . .
C2 C 0.2947(12) 0.6818(10) 0.1905(9) 0.0203(17) Uani 1 1 d . .
H2A H 0.2036 0.5776 0.2019 0.024 Uiso 1 1 calc R U
H2B H 0.3340 0.6674 0.0900 0.024 Uiso 1 1 calc R U
C3 C 0.1509(13) 0.8308(9) 0.1908(9) 0.0207(16) Uani 1 1 d . .
H3A H 0.1204 0.8508 0.2937 0.025 Uiso 1 1 calc R U
H3B H 0.2365 0.9336 0.1711 0.025 Uiso 1 1 calc R U
C4 C -0.0759(13) 0.7914(11) 0.0645(9) 0.0246(17) Uani 1 1 d . .
H4A H -0.1773 0.8779 0.0743 0.037 Uiso 1 1 calc R U
H4B H -0.1497 0.6816 0.0761 0.037 Uiso 1 1 calc R U
H4C H -0.0462 0.7895 -0.0381 0.037 Uiso 1 1 calc R U
N1 N 0.6655(10) 0.7313(8) 0.4151(8) 0.0200(14) Uani 1 1 d . .
H1 H 0.782(15) 0.740(11) 0.498(10) 0.024 Uiso 1 1 d . U
F1 F 0.9860(7) 0.1943(7) 0.3383(5) 0.0313(11) Uani 1 1 d . .
F2 F 0.4443(8) 0.3290(6) 0.2795(5) 0.0293(11) Uani 1 1 d . .
F3 F 0.8014(7) 0.3766(6) 0.4843(5) 0.0242(10) Uani 1 1 d . .
F4 F 0.7997(9) 0.4274(6) 0.2203(6) 0.0363(12) Uani 1 1 d . .
F5 F 0.6309(7) 0.1441(6) 0.1310(5) 0.0261(10) Uani 1 1 d . .
F6 F 0.6288(9) 0.0927(6) 0.3943(6) 0.0318(11) Uani 1 1 d . .
As1 As 0.71005(13) 0.26065(10) 0.30650(8) 0.0157(3) Uani 1 1 d . .

loop_
_atom_site_aniso_label
_atom_site_aniso_U_11
_atom_site_aniso_U_22
_atom_site_aniso_U_33
_atom_site_aniso_U_23
_atom_site_aniso_U_13
_atom_site_aniso_U_12
C1 0.023(4) 0.017(4) 0.024(4) 0.003(3) 0.009(3) 0.013(3)
C2 0.017(3) 0.011(4) 0.029(4) 0.002(3) -0.002(3) 0.009(3)
C3 0.023(4) 0.007(4) 0.028(4) 0.004(3) -0.001(3) 0.005(3)
C4 0.022(4) 0.026(5) 0.024(4) 0.006(3) 0.000(3) 0.008(3)
N1 0.015(3) 0.014(3) 0.026(3) -0.003(3) -0.003(3) 0.006(3)
F1 0.023(2) 0.038(3) 0.030(2) -0.008(2) 0.0009(18) 0.013(2)
F2 0.026(2) 0.030(3) 0.029(2) -0.003(2) -0.0004(18) 0.014(2)
F3 0.024(2) 0.020(3) 0.028(2) -0.0052(19) 0.0083(18) -0.0028(19)
F4 0.048(3) 0.025(3) 0.038(3) 0.005(2) 0.016(2) -0.002(2)
F5 0.024(2) 0.025(3) 0.024(2) -0.008(2) 0.0011(18) 0.003(2)
F6 0.040(3) 0.012(2) 0.041(3) 0.004(2) 0.008(2) -0.002(2)
As1 0.0160(4) 0.0122(4) 0.0170(4) -0.0014(3) 0.0015(3) 0.0024(3)

loop_
_atom_type_symbol
_atom_type_description
_atom_type_scat_dispersion_real
_atom_type_scat_dispersion_imag
_atom_type_scat_source
C C 0.0181 0.0091 'International Tables Vol C Tables 4.2.6.8 and 6.1.1.4'
H H 0.0000 0.0000 'International Tables Vol C Tables 4.2.6.8 and 6.1.1.4'
N N 0.0311 0.0180 'International Tables Vol C Tables 4.2.6.8 and 6.1.1.4'
F F 0.0727 0.0534 'International Tables Vol C Tables 4.2.6.8 and 6.1.1.4'
As As -0.9300 1.0051 'International Tables Vol C Tables 4.2.6.8 and 6.1.1.4'

loop_
_geom_angle_atom_site_label_1
_geom_angle_atom_site_label_2
_geom_angle_atom_site_label_3
_geom_angle
N1 C1 C2 179.4(9)
C1 C2 C3 110.4(6)
C1 C2 H2A 109.6
C3 C2 H2A 109.6
C1 C2 H2B 109.6
C3 C2 H2B 109.6
H2A C2 H2B 108.1
C4 C3 C2 109.2(6)
C4 C3 H3A 109.8
C2 C3 H3A 109.8
C4 C3 H3B 109.8
C2 C3 H3B 109.8
H3A C3 H3B 108.3
C3 C4 H4A 109.5
C3 C4 H4B 109.5
H4A C4 H4B 109.5
C3 C4 H4C 109.5
H4A C4 H4C 109.5
H4B C4 H4C 109.5
C1 N1 H1 173(6)
F5 As1 F2 92.2(2)
F5 As1 F6 90.6(2)
F2 As1 F6 91.0(2)
F5 As1 F4 89.6(2)
F2 As1 F4 90.7(3)
F6 As1 F4 178.3(3)
F5 As1 F3 177.6(2)
F2 As1 F3 90.1(2)
F6 As1 F3 89.7(2)
F4 As1 F3 90.0(2)
F5 As1 F1 89.2(2)
F2 As1 F1 178.5(2)
F6 As1 F1 89.3(2)
F4 As1 F1 89.0(3)
F3 As1 F1 88.5(2)

loop_
_geom_bond_atom_site_label_1
_geom_bond_atom_site_label_2
_geom_bond_distance
C1 N1 1.115(10)
C1 C2 1.459(10)
C2 C3 1.540(10)
C2 H2A 0.9900
C2 H2B 0.9900
C3 C4 1.527(10)
C3 H3A 0.9900
C3 H3B 0.9900
C4 H4A 0.9800
C4 H4B 0.9800
C4 H4C 0.9800
N1 H1 0.88(9)
F1 As1 1.758(4)
F2 As1 1.709(4)
F3 As1 1.716(4)
F4 As1 1.712(5)
F5 As1 1.700(4)
F6 As1 1.710(5)

loop_
_geom_torsion_atom_site_label_1
_geom_torsion_atom_site_label_2
_geom_torsion_atom_site_label_3
_geom_torsion_atom_site_label_4
_geom_torsion
C1 C2 C3 C4 -175.8(6)
